data_2203573
loop_
_publ_author_name
'Y\"uce, S\"uheyla'
'\"Ozek, Arzu'
'Albayrak, \,Ci\<gdem'
'Odaba\;so\<glu, Mustafa'
'B\"uy\"ukg\"ung\"or, Orhan'

_publ_section_title
;
 A redetermination of 1-{4-[(2-hydroxybenzylidene)amino]phenyl}ethanone
;
_journal_issue 5
_journal_name_full 'Acta Crystallographica Section E'
_journal_page_first o718
_journal_page_last o719
_journal_paper_doi 10.1107/S160053680400741X
_journal_volume 60
_journal_year 2004
_chemical_formula_iupac 'C15 H13 N O2'
_chemical_formula_moiety 'C15 H13 N O2'
_chemical_formula_sum 'C15 H13 N O2'
_chemical_formula_weight 239.26
_chemical_name_systematic
;
1-{4-[(2-Hydroxybenzylidene)amino]phenyl}ethanone
;
_space_group_IT_number 14
_symmetry_cell_setting monoclinic
_symmetry_space_group_name_Hall '-P 2ybc'
_symmetry_space_group_name_H-M 'P 1 21/c 1'
_atom_sites_solution_hydrogens difmap
_atom_sites_solution_primary direct
_atom_sites_solution_secondary difmap
_cell_angle_alpha 90.00
_cell_angle_beta 106.898(8)
_cell_angle_gamma 90.00
_cell_formula_units_Z 4
_cell_length_a 14.7692(11)
_cell_length_b 7.4051(5)
_cell_length_c 11.5752(14)
_cell_measurement_reflns_used 10198
_cell_measurement_temperature 293(2)
_cell_measurement_theta_max 26
_cell_measurement_theta_min 2.9
_cell_volume 1211.3(2)
_computing_cell_refinement X-AREA
_computing_data_collection 'X-AREA (Stoe & Cie, 2002)'
_computing_data_reduction 'X-RED (Stoe & Cie, 2002)'
_computing_molecular_graphics 'ORTEP-3 for Windows (Farrugia, 1997)'
_computing_publication_material 'WinGX (Farrugia, 1999)'
_computing_structure_refinement 'SHELXL97 (Sheldrick, 1997)'
_computing_structure_solution 'SHELXS97 (Sheldrick, 1997)'
_diffrn_ambient_temperature 293
_diffrn_detector_area_resol_mean 6.67
_diffrn_measured_fraction_theta_full 1.000
_diffrn_measured_fraction_theta_max 1.000
_diffrn_measurement_device '2-circle goniometer'
_diffrn_measurement_device_type 'Stoe IPDS-2'
_diffrn_measurement_method \w
_diffrn_radiation_monochromator 'plane graphite'
_diffrn_radiation_source 'fine-focus sealed tube'
_diffrn_radiation_type 'Mo K\a'
_diffrn_radiation_wavelength 0.71073
_diffrn_reflns_av_R_equivalents 0.0939
_diffrn_reflns_av_sigmaI/netI 0.0422
_diffrn_reflns_limit_h_max 18
_diffrn_reflns_limit_h_min -18
_diffrn_reflns_limit_k_max 8
_diffrn_reflns_limit_k_min -9
_diffrn_reflns_limit_l_max 14
_diffrn_reflns_limit_l_min -14
_diffrn_reflns_number 16727
_diffrn_reflns_theta_full 26.00
_diffrn_reflns_theta_max 26.00
_diffrn_reflns_theta_min 2.88
_diffrn_standards_decay_% <2
_diffrn_standards_number 0
_exptl_absorpt_coefficient_mu 0.088
_exptl_absorpt_correction_T_max 0.9869
_exptl_absorpt_correction_T_min 0.9610
_exptl_absorpt_correction_type integration
_exptl_absorpt_process_details '(X-RED; Stoe & Cie, 2002)'
_exptl_crystal_colour orange
_exptl_crystal_density_diffrn 1.312
_exptl_crystal_density_method 'not measured'
_exptl_crystal_description shapeless
_exptl_crystal_F_000 504
_exptl_crystal_size_max 0.50
_exptl_crystal_size_mid 0.29
_exptl_crystal_size_min 0.16
_refine_diff_density_max 0.100
_refine_diff_density_min -0.149
_refine_ls_extinction_method none
_refine_ls_goodness_of_fit_ref 0.970
_refine_ls_hydrogen_treatment refall
_refine_ls_matrix_type full
_refine_ls_number_parameters 215
_refine_ls_number_reflns 2377
_refine_ls_number_restraints 0
_refine_ls_restrained_S_all 0.970
_refine_ls_R_factor_all 0.0587
_refine_ls_R_factor_gt 0.0376
_refine_ls_shift/su_max 0.000
_refine_ls_shift/su_mean 0.000
_refine_ls_structure_factor_coef Fsqd
_refine_ls_weighting_details 'calc w = 1/[\s^2^(Fo^2^)+(0.0622P)^2^] where P = (Fo^2^+2Fc^2^)/3'
_refine_ls_weighting_scheme calc
_refine_ls_wR_factor_gt 0.0931
_refine_ls_wR_factor_ref 0.1004
_reflns_number_gt 1639
_reflns_number_total 2377
_reflns_threshold_expression I>2\s(I)
_cod_data_source_file cv6285.cif
_cod_data_source_block I
_cod_depositor_comments
;
The following automatic conversions were performed:
'_symmetry_cell_setting' value 'Monoclinic' changed to 'monoclinic'
according to '/home/saulius/struct/CIF-dictionaries/cif_core.dic'
dictionary named 'cif_core.dic' version 2.4.1 from 2010-06-29.

Automatic conversion script
Id: cif_fix_enum 1527 2010-12-29 10:47:43Z saulius 

The following automatic conversions were performed:

'_symmetry_cell_setting' value 'Monoclinic' changed to 'monoclinic'
according to /home/saulius/struct/CIF-dictionaries/cif_core.dic
dictionary named 'cif_core.dic' version 2.4.1 from 2010-06-29.

Automatic conversion script
Id: cif_fix_values 1715 2011-07-08 13:25:40Z adriana 
;
_cod_original_cell_volume 1211.29(19)
_cod_original_sg_symbol_H-M 'P 21/c'
_cod_database_code 2203573
_cod_database_fobs_code 2203573

loop_
_symmetry_equiv_pos_as_xyz
'x, y, z'
'-x, y+1/2, -z+1/2'
'-x, -y, -z'
'x, -y-1/2, z-1/2'

loop_
_atom_site_label
_atom_site_fract_x
_atom_site_fract_y
_atom_site_fract_z
_atom_site_U_iso_or_equiv
_atom_site_adp_type
_atom_site_calc_flag
_atom_site_occupancy
_atom_site_type_symbol
C1 0.30978(9) 0.61072(17) 0.17464(11) 0.0465(3) Uani d 1 C
C2 0.28788(10) 0.65244(19) 0.28184(12) 0.0520(3) Uani d 1 C
C3 0.19454(11) 0.6570(2) 0.28224(16) 0.0651(4) Uani d 1 C
C4 0.12343(11) 0.6212(2) 0.17817(16) 0.0684(4) Uani d 1 C
C5 0.14357(11) 0.5789(2) 0.07273(15) 0.0642(4) Uani d 1 C
C6 0.23609(10) 0.5735(2) 0.07152(13) 0.0545(4) Uani d 1 C
C7 0.40627(9) 0.60464(18) 0.16988(12) 0.0483(3) Uani d 1 C
C8 0.57003(9) 0.63749(18) 0.25507(11) 0.0460(3) Uani d 1 C
C9 0.59484(9) 0.70132(19) 0.15573(12) 0.0508(3) Uani d 1 C
C10 0.68816(9) 0.7054(2) 0.15792(12) 0.0520(4) Uani d 1 C
C11 0.75919(9) 0.64788(18) 0.25814(12) 0.0488(3) Uani d 1 C
C12 0.73379(10) 0.5850(2) 0.35685(13) 0.0542(4) Uani d 1 C
C13 0.64050(10) 0.5794(2) 0.35562(12) 0.0530(4) Uani d 1 C
C14 0.85911(10) 0.6588(2) 0.25629(14) 0.0600(4) Uani d 1 C
C15 0.93619(13) 0.6154(4) 0.3697(2) 0.0822(6) Uani d 1 C
N1 0.47618(7) 0.63696(16) 0.26260(9) 0.0503(3) Uani d 1 N
O1 0.35657(9) 0.68860(16) 0.38500(9) 0.0704(3) Uani d 1 O
O2 0.87831(7) 0.7011(2) 0.16486(11) 0.0849(4) Uani d 1 O
H1 0.4145(9) 0.5728(18) 0.0915(13) 0.058(4) Uiso d 1 H
H2 0.6233(9) 0.5354(19) 0.4211(13) 0.056(4) Uiso d 1 H
H3 0.5476(10) 0.7464(19) 0.0858(13) 0.059(4) Uiso d 1 H
H4 0.7046(9) 0.7487(18) 0.0917(13) 0.056(4) Uiso d 1 H
H5 0.7805(10) 0.541(2) 0.4264(14) 0.066(4) Uiso d 1 H
H6 0.1813(12) 0.682(2) 0.3557(15) 0.072(5) Uiso d 1 H
H7 0.2515(10) 0.545(2) -0.0005(14) 0.065(4) Uiso d 1 H
H8 0.0937(11) 0.547(2) -0.0014(14) 0.071(4) Uiso d 1 H
H9 0.0600(12) 0.632(2) 0.1774(15) 0.074(5) Uiso d 1 H
H10 0.4143(16) 0.673(3) 0.3670(18) 0.107(7) Uiso d 1 H
H11 0.9929(17) 0.653(3) 0.3592(19) 0.112(7) Uiso d 1 H
H12 0.9259(15) 0.681(3) 0.441(2) 0.120(8) Uiso d 1 H
H13 0.9346(19) 0.486(4) 0.387(2) 0.157(11) Uiso d 1 H

loop_
_atom_site_aniso_label
_atom_site_aniso_U_11
_atom_site_aniso_U_22
_atom_site_aniso_U_33
_atom_site_aniso_U_12
_atom_site_aniso_U_13
_atom_site_aniso_U_23
C1 0.0495(7) 0.0422(7) 0.0493(7) 0.0003(5) 0.0169(6) 0.0028(5)
C2 0.0569(8) 0.0519(8) 0.0510(7) -0.0032(6) 0.0217(6) -0.0010(6)
C3 0.0665(10) 0.0693(10) 0.0704(10) -0.0017(8) 0.0370(8) -0.0050(8)
C4 0.0499(9) 0.0715(10) 0.0883(12) 0.0010(7) 0.0274(8) 0.0015(9)
C5 0.0511(8) 0.0729(10) 0.0656(10) 0.0007(7) 0.0122(7) 0.0016(8)
C6 0.0519(8) 0.0611(9) 0.0510(8) 0.0016(6) 0.0160(6) 0.0002(6)
C7 0.0523(8) 0.0480(8) 0.0471(7) 0.0001(6) 0.0185(6) -0.0005(6)
C8 0.0478(7) 0.0440(7) 0.0462(7) -0.0015(5) 0.0139(6) -0.0035(5)
C9 0.0466(7) 0.0580(8) 0.0454(7) 0.0043(6) 0.0096(6) 0.0060(6)
C10 0.0502(8) 0.0618(9) 0.0454(7) 0.0025(6) 0.0162(6) 0.0030(6)
C11 0.0459(7) 0.0497(8) 0.0486(7) 0.0024(6) 0.0104(6) -0.0064(6)
C12 0.0518(8) 0.0589(9) 0.0457(7) 0.0020(6) 0.0042(6) 0.0017(6)
C13 0.0583(8) 0.0580(9) 0.0422(7) -0.0050(6) 0.0136(6) 0.0019(6)
C14 0.0495(8) 0.0678(10) 0.0613(9) 0.0021(7) 0.0140(7) -0.0118(7)
C15 0.0474(9) 0.1099(18) 0.0788(12) 0.0046(10) 0.0019(8) -0.0037(12)
N1 0.0505(7) 0.0530(7) 0.0487(6) -0.0022(5) 0.0162(5) -0.0004(5)
O1 0.0685(7) 0.0964(9) 0.0496(6) -0.0108(6) 0.0224(5) -0.0145(5)
O2 0.0560(6) 0.1315(11) 0.0720(8) 0.0011(6) 0.0260(6) -0.0043(7)

loop_
_atom_type_symbol
_atom_type_description
_atom_type_scat_dispersion_real
_atom_type_scat_dispersion_imag
_atom_type_scat_source
C C 0.0033 0.0016 'International Tables Vol C Tables 4.2.6.8 and 6.1.1.4'
H H 0.0000 0.0000 'International Tables Vol C Tables 4.2.6.8 and 6.1.1.4'
N N 0.0061 0.0033 'International Tables Vol C Tables 4.2.6.8 and 6.1.1.4'
O O 0.0106 0.0060 'International Tables Vol C Tables 4.2.6.8 and 6.1.1.4'

loop_
_geom_angle_atom_site_label_1
_geom_angle_atom_site_label_2
_geom_angle_atom_site_label_3
_geom_angle
_geom_angle_publ_flag
C6 C1 C2 118.60(12) ?
C6 C1 C7 119.78(12) ?
C2 C1 C7 121.62(12) ?
O1 C2 C3 119.12(13) y
O1 C2 C1 121.22(12) y
C3 C2 C1 119.67(13) ?
C4 C3 C2 120.12(15) ?
C4 C3 H6 121.4(10) ?
C2 C3 H6 118.5(10) ?
C5 C4 C3 120.99(15) ?
C5 C4 H9 119.0(10) ?
C3 C4 H9 119.9(10) ?
C6 C5 C4 119.31(15) ?
C6 C5 H8 118.7(9) ?
C4 C5 H8 122.0(9) ?
C5 C6 C1 121.30(14) ?
C5 C6 H7 120.6(9) ?
C1 C6 H7 118.1(9) ?
N1 C7 C1 121.89(12) y
N1 C7 H1 122.5(8) y
C1 C7 H1 115.6(8) ?
C13 C8 C9 119.16(12) y
C13 C8 N1 117.26(12) ?
C9 C8 N1 123.50(11) y
C10 C9 C8 119.89(12) ?
C10 C9 H3 119.1(8) ?
C8 C9 H3 121.0(8) ?
C9 C10 C11 121.40(14) ?
C9 C10 H4 119.8(8) ?
C11 C10 H4 118.8(8) ?
C12 C11 C10 118.29(12) ?
C12 C11 C14 122.68(12) ?
C10 C11 C14 119.02(13) ?
C13 C12 C11 120.90(13) ?
C13 C12 H5 118.4(9) ?
C11 C12 H5 120.7(9) ?
C12 C13 C8 120.36(14) ?
C12 C13 H2 121.0(8) ?
C8 C13 H2 118.6(8) ?
O2 C14 C11 120.79(13) y
O2 C14 C15 120.52(15) y
C11 C14 C15 118.69(16) ?
C14 C15 H11 107.8(13) ?
C14 C15 H12 110.9(13) ?
H11 C15 H12 108.8(18) ?
C14 C15 H13 109.5(16) ?
H11 C15 H13 113(2) ?
H12 C15 H13 106(2) ?
C7 N1 C8 121.09(11) y
C2 O1 H10 106.0(12) ?

loop_
_geom_bond_atom_site_label_1
_geom_bond_atom_site_label_2
_geom_bond_distance
_geom_bond_publ_flag
C1 C6 1.3893(19) ?
C1 C2 1.4046(18) ?
C1 C7 1.4428(18) y
C2 O1 1.3500(17) y
C2 C3 1.380(2) ?
C3 C4 1.374(2) ?
C3 H6 0.945(17) ?
C4 C5 1.374(2) ?
C4 H9 0.938(17) ?
C5 C6 1.371(2) ?
C5 H8 0.983(15) ?
C6 H7 0.949(15) ?
C7 N1 1.2772(16) y
C7 H1 0.978(15) ?
C8 C13 1.3853(18) ?
C8 C9 1.3874(18) ?
C8 N1 1.4138(17) y
C9 C10 1.3714(19) ?
C9 H3 0.962(14) ?
C10 C11 1.3857(18) y
C10 H4 0.926(15) ?
C11 C12 1.383(2) ?
C11 C14 1.484(2) y
C12 C13 1.374(2) ?
C12 H5 0.952(15) ?
C13 H2 0.926(15) ?
C14 O2 1.2138(19) y
C14 C15 1.501(2) ?
C15 H11 0.92(2) ?
C15 H12 1.00(2) ?
C15 H13 0.98(3) ?
O1 H10 0.94(2) ?

loop_
_geom_hbond_atom_site_label_D
_geom_hbond_atom_site_label_H
_geom_hbond_atom_site_label_A
_geom_hbond_distance_DH
_geom_hbond_distance_HA
_geom_hbond_distance_DA
_geom_hbond_angle_DHA
O1 H10 N1 0.94(2) 1.73(2) 2.5941(15) 150.2(18)

loop_
_geom_torsion_atom_site_label_1
_geom_torsion_atom_site_label_2
_geom_torsion_atom_site_label_3
_geom_torsion_atom_site_label_4
_geom_torsion
_geom_torsion_publ_flag
C6 C1 C2 O1 179.56(13) y
C7 C1 C2 O1 0.0(2) y
C6 C1 C2 C3 -0.5(2) ?
C7 C1 C2 C3 179.90(14) y
O1 C2 C3 C4 179.80(14) ?
C1 C2 C3 C4 -0.1(2) ?
C2 C3 C4 C5 0.6(3) ?
C3 C4 C5 C6 -0.4(3) ?
C4 C5 C6 C1 -0.3(2) ?
C2 C1 C6 C5 0.7(2) ?
C7 C1 C6 C5 -179.68(14) y
C6 C1 C7 N1 -179.62(12) y
C2 C1 C7 N1 -0.1(2) y
C13 C8 C9 C10 0.3(2) ?
N1 C8 C9 C10 176.78(13) y
C8 C9 C10 C11 -0.4(2) ?
C9 C10 C11 C12 0.2(2) ?
C9 C10 C11 C14 -178.80(13) ?
C10 C11 C12 C13 0.1(2) ?
C14 C11 C12 C13 179.08(14) ?
C11 C12 C13 C8 -0.2(2) ?
C9 C8 C13 C12 0.0(2) ?
N1 C8 C13 C12 -176.69(13) y
C12 C11 C14 O2 174.13(15) y
C10 C11 C14 O2 -6.9(2) ?
C12 C11 C14 C15 -5.6(2) y
C10 C11 C14 C15 173.43(16) ?
C1 C7 N1 C8 -177.43(12) y
C13 C8 N1 C7 -146.92(13) y
C9 C8 N1 C7 36.54(19) y

loop_
_cod_related_entry_id
_cod_related_entry_database
_cod_related_entry_code
1 ChemSpider 30654741
